data_4121865
loop_
_publ_author_name
'Le Roy, Jennifer J.'
'Ungur, Liviu'
'Korobkov, Ilia'
'Chibotaru, Liviu F.'
'Murugesu, Muralee'

_publ_section_title
;
 Coupling Strategies to Enhance Single-Molecule Magnet Properties of
 Erbium-Cyclooctatetraenyl Complexes.
;
_journal_issue 22
_journal_name_full 'Journal of the American Chemical Society'
_journal_page_first 8003
_journal_paper_doi 10.1021/ja5022552
_journal_volume 136
_journal_year 2014
_chemical_formula_sum 'C21 H36 Er Si3'
_chemical_formula_weight 540.03
_chemical_name_systematic
; 
 ? 
;
_space_group_crystal_system tetragonal
_space_group_IT_number 82
_space_group_name_Hall 'I -4'
_space_group_name_H-M_alt 'I -4'
_symmetry_space_group_name_Hall 'I -4'
_symmetry_space_group_name_H-M 'I -4'
_atom_sites_solution_hydrogens geom
_audit_creation_method SHELXL-2013
_cell_angle_alpha 90
_cell_angle_beta 90
_cell_angle_gamma 90
_cell_formula_units_Z 8
_cell_length_a 16.8620(4)
_cell_length_b 16.8620(4)
_cell_length_c 20.2149(5)
_cell_measurement_reflns_used 9976
_cell_measurement_temperature 200(2)
_cell_measurement_theta_max 27.56
_cell_measurement_theta_min 2.42
_cell_volume 5747.6(2)
_computing_cell_refinement 'APEX II, Bruker (2009)'
_computing_data_collection 'APEX II, Bruker (2009)'
_computing_data_reduction 'XPREP, Bruker (2009)'
_computing_molecular_graphics 'SHELXTL, Bruker (2004)'
_computing_publication_material 'SHELXTL, Bruker (2004)'
_computing_structure_refinement 'SHELXL-2013 (Sheldrick, 2013)'
_computing_structure_solution 'SHELXS-03 (Sheldrick, 2003)'
_diffrn_ambient_temperature 200(2)
_diffrn_measured_fraction_theta_full 0.990
_diffrn_measured_fraction_theta_max 0.992
_diffrn_measurement_device_type 'Bruker APEX-II CCD'
_diffrn_measurement_method '\f and \w scans'
_diffrn_radiation_type MoK\a
_diffrn_radiation_wavelength 0.71073
_diffrn_reflns_av_R_equivalents 0.0309
_diffrn_reflns_av_unetI/netI 0.0354
_diffrn_reflns_Laue_measured_fraction_full 0.990
_diffrn_reflns_Laue_measured_fraction_max 0.992
_diffrn_reflns_limit_h_max 22
_diffrn_reflns_limit_h_min -22
_diffrn_reflns_limit_k_max 21
_diffrn_reflns_limit_k_min -22
_diffrn_reflns_limit_l_max 26
_diffrn_reflns_limit_l_min -25
_diffrn_reflns_number 28967
_diffrn_reflns_point_group_measured_fraction_full 0.990
_diffrn_reflns_point_group_measured_fraction_max 0.991
_diffrn_reflns_theta_full 25.242
_diffrn_reflns_theta_max 28.279
_diffrn_reflns_theta_min 1.573
_exptl_absorpt_coefficient_mu 3.047
_exptl_absorpt_correction_T_max 0.7457
_exptl_absorpt_correction_T_min 0.6070
_exptl_absorpt_correction_type multi-scan
_exptl_absorpt_process_details 'SADABS, Bruker (2003)'
_exptl_crystal_colour orange
_exptl_crystal_density_diffrn 1.248
_exptl_crystal_density_meas ?
_exptl_crystal_description block
_exptl_crystal_F_000 2176
_exptl_crystal_size_max 0.170
_exptl_crystal_size_mid 0.130
_exptl_crystal_size_min 0.070
_refine_diff_density_max 0.867
_refine_diff_density_min -0.335
_refine_diff_density_rms 0.098
_refine_ls_abs_structure_details
; 
 Flack x determined using 2881 quotients [(I+)-(I-)]/[(I+)+(I-)] 
 (Parsons and Flack (2004), Acta Cryst. A60, s61). 
;
_refine_ls_abs_structure_Flack 0.051(5)
_refine_ls_extinction_method none
_refine_ls_goodness_of_fit_ref 1.012
_refine_ls_hydrogen_treatment constr
_refine_ls_matrix_type full
_refine_ls_number_parameters 226
_refine_ls_number_reflns 7058
_refine_ls_number_restraints 0
_refine_ls_restrained_S_all 1.012
_refine_ls_R_factor_all 0.0346
_refine_ls_R_factor_gt 0.0277
_refine_ls_shift/su_max 0.002
_refine_ls_shift/su_mean 0.000
_refine_ls_structure_factor_coef Fsqd
_refine_ls_weighting_details 'w=1/[\s^2^(Fo^2^)+(0.0384P)^2^] where P=(Fo^2^+2Fc^2^)/3'
_refine_ls_weighting_scheme calc
_refine_ls_wR_factor_gt 0.0630
_refine_ls_wR_factor_ref 0.0658
_reflns_Friedel_coverage 0.941
_reflns_Friedel_fraction_full 0.990
_reflns_Friedel_fraction_max 0.991
_reflns_number_gt 6433
_reflns_number_total 7058
_reflns_threshold_expression 'I > 2\s(I)'
_cod_data_source_file mm297(1).cif
_cod_data_source_block mm297
_cod_depositor_comments
;Adding full bibliography for 4121864--4121866.cif.

The following automatic conversions were performed:

'_exptl_crystal_density_meas' value 'n/a' was changed to '?' - the
value is perceived as not measured.

Automatic conversion script
Id: cif_fix_values 3008 2015-01-20 13:52:24Z robertas 
;
_cod_original_cell_volume 5747.6(3)
_cod_database_code 4121865
_shelx_space_group_comment
; 
The symmetry employed for this shelxl refinement is uniquely defined 
by the following loop, which should always be used as a source of 
symmetry information in preference to the above space-group names. 
They are only intended as comments. 
;
_shelx_estimated_absorpt_t_min 0.625
_shelx_estimated_absorpt_t_max 0.815
_shelxl_version_number 2013-4

loop_
_space_group_symop_operation_xyz
'x, y, z'
'-x, -y, z'
'y, -x, -z'
'-y, x, -z'
'x+1/2, y+1/2, z+1/2'
'-x+1/2, -y+1/2, z+1/2'
'y+1/2, -x+1/2, -z+1/2'
'-y+1/2, x+1/2, -z+1/2'

loop_
_atom_site_label
_atom_site_type_symbol
_atom_site_fract_x
_atom_site_fract_y
_atom_site_fract_z
_atom_site_U_iso_or_equiv
_atom_site_adp_type
_atom_site_occupancy
_atom_site_site_symmetry_order
_atom_site_calc_flag
_atom_site_refinement_flags_posn
_atom_site_refinement_flags_adp
Er1 Er 0.08251(2) 0.58973(2) 0.96576(2) 0.03533(8) Uani 1 1 d . .
Si1 Si 0.06380(12) 0.75657(11) 0.81508(9) 0.0508(4) Uani 1 1 d . .
Si2 Si 0.12502(12) 0.68772(11) 1.15123(9) 0.0532(4) Uani 1 1 d . .
Si3 Si 0.15879(9) 0.36157(9) 1.02881(10) 0.0431(3) Uani 1 1 d . .
C1 C 0.1086(4) 0.7079(3) 0.8899(3) 0.0423(13) Uani 1 1 d . .
C2 C 0.0783(4) 0.7378(3) 0.9504(3) 0.0398(14) Uani 1 1 d . .
H2A H 0.0389 0.7770 0.9429 0.048 Uiso 1 1 calc R U
C3 C 0.0906(4) 0.7253(4) 1.0192(3) 0.0405(13) Uani 1 1 d . .
H3A H 0.0579 0.7590 1.0451 0.049 Uiso 1 1 calc R U
C4 C 0.1378(4) 0.6769(4) 1.0588(3) 0.0443(13) Uani 1 1 d . .
C5 C 0.1975(4) 0.6206(4) 1.0423(4) 0.0491(14) Uani 1 1 d . .
H5A H 0.2201 0.5970 1.0806 0.059 Uiso 1 1 calc R U
C6 C 0.2315(4) 0.5910(4) 0.9836(4) 0.053(2) Uani 1 1 d . .
H6A H 0.2720 0.5532 0.9920 0.064 Uiso 1 1 calc R U
C7 C 0.2199(4) 0.6041(4) 0.9158(4) 0.0533(18) Uani 1 1 d . .
H7A H 0.2549 0.5734 0.8894 0.064 Uiso 1 1 calc R U
C8 C 0.1695(4) 0.6512(4) 0.8774(3) 0.0502(15) Uani 1 1 d . .
H8A H 0.1780 0.6435 0.8314 0.060 Uiso 1 1 calc R U
C9 C 0.1172(6) 0.8523(5) 0.8023(4) 0.080(3) Uani 1 1 d . .
H9A H 0.0953 0.8795 0.7635 0.120 Uiso 1 1 calc R U
H9B H 0.1737 0.8418 0.7951 0.120 Uiso 1 1 calc R U
H9C H 0.1106 0.8859 0.8415 0.120 Uiso 1 1 calc R U
C10 C -0.0448(5) 0.7734(6) 0.8262(4) 0.078(2) Uani 1 1 d . .
H10A H -0.0665 0.7987 0.7864 0.117 Uiso 1 1 calc R U
H10B H -0.0536 0.8079 0.8645 0.117 Uiso 1 1 calc R U
H10C H -0.0714 0.7225 0.8334 0.117 Uiso 1 1 calc R U
C11 C 0.0762(6) 0.6924(6) 0.7400(4) 0.082(3) Uani 1 1 d . .
H11A H 0.0525 0.7187 0.7016 0.123 Uiso 1 1 calc R U
H11B H 0.0499 0.6413 0.7474 0.123 Uiso 1 1 calc R U
H11C H 0.1328 0.6836 0.7318 0.123 Uiso 1 1 calc R U
C12 C 0.2189(6) 0.7263(6) 1.1855(5) 0.085(3) Uani 1 1 d . .
H12A H 0.2137 0.7327 1.2335 0.127 Uiso 1 1 calc R U
H12B H 0.2310 0.7778 1.1654 0.127 Uiso 1 1 calc R U
H12C H 0.2619 0.6889 1.1760 0.127 Uiso 1 1 calc R U
C13 C 0.0443(7) 0.7588(7) 1.1726(4) 0.097(3) Uani 1 1 d . .
H13A H 0.0396 0.7627 1.2208 0.145 Uiso 1 1 calc R U
H13B H -0.0059 0.7400 1.1539 0.145 Uiso 1 1 calc R U
H13C H 0.0569 0.8111 1.1542 0.145 Uiso 1 1 calc R U
C14 C 0.1023(7) 0.5921(5) 1.1920(4) 0.085(3) Uani 1 1 d . .
H14A H 0.0959 0.6006 1.2397 0.127 Uiso 1 1 calc R U
H14B H 0.1459 0.5548 1.1844 0.127 Uiso 1 1 calc R U
H14C H 0.0532 0.5702 1.1737 0.127 Uiso 1 1 calc R U
C15 C 0.0323(3) 0.4719(3) 1.0451(3) 0.0299(10) Uani 1 1 d . .
H15A H 0.0487 0.4592 1.0888 0.036 Uiso 1 1 calc R U
C16 C 0.0781(4) 0.4303(4) 0.9969(2) 0.0335(12) Uani 1 1 d . .
C17 C 0.0750(4) 0.4320(4) 0.9272(3) 0.0344(13) Uani 1 1 d . .
H17A H 0.1127 0.3969 0.9082 0.041 Uiso 1 1 calc R U
C18 C 0.0310(3) 0.4719(4) 0.8784(3) 0.0368(12) Uani 1 1 d . .
H18A H 0.0468 0.4576 0.8349 0.044 Uiso 1 1 calc R U
C19 C 0.2509(4) 0.3759(5) 0.9780(6) 0.087(3) Uani 1 1 d . .
H19A H 0.2927 0.3406 0.9943 0.130 Uiso 1 1 calc R U
H19B H 0.2685 0.4311 0.9816 0.130 Uiso 1 1 calc R U
H19C H 0.2395 0.3635 0.9316 0.130 Uiso 1 1 calc R U
C20 C 0.1812(7) 0.3824(7) 1.1174(5) 0.106(4) Uani 1 1 d . .
H20A H 0.2229 0.3463 1.1328 0.158 Uiso 1 1 calc R U
H20B H 0.1332 0.3744 1.1439 0.158 Uiso 1 1 calc R U
H20C H 0.1992 0.4373 1.1220 0.158 Uiso 1 1 calc R U
C21 C 0.1295(4) 0.2561(4) 1.0188(5) 0.068(2) Uani 1 1 d . .
H21A H 0.1719 0.2218 1.0355 0.102 Uiso 1 1 calc R U
H21B H 0.1205 0.2448 0.9718 0.102 Uiso 1 1 calc R U
H21C H 0.0807 0.2460 1.0437 0.102 Uiso 1 1 calc R U

loop_
_atom_site_aniso_label
_atom_site_aniso_U_11
_atom_site_aniso_U_22
_atom_site_aniso_U_33
_atom_site_aniso_U_23
_atom_site_aniso_U_13
_atom_site_aniso_U_12
Er1 0.03014(12) 0.03473(13) 0.04114(12) -0.00026(11) -0.00002(11) -0.00797(9)
Si1 0.0656(11) 0.0497(10) 0.0371(9) 0.0012(7) -0.0004(8) -0.0135(8)
Si2 0.0640(11) 0.0526(10) 0.0430(9) -0.0038(8) -0.0145(8) -0.0072(9)
Si3 0.0345(7) 0.0427(8) 0.0522(9) -0.0016(8) -0.0057(8) 0.0123(6)
C1 0.048(3) 0.040(3) 0.039(3) -0.002(2) 0.007(3) -0.017(2)
C2 0.047(3) 0.032(3) 0.041(4) 0.001(2) -0.001(3) -0.004(2)
C3 0.045(3) 0.039(3) 0.038(3) -0.004(2) 0.001(2) -0.008(2)
C4 0.042(3) 0.044(3) 0.046(3) 0.001(3) -0.009(3) -0.015(3)
C5 0.039(3) 0.048(3) 0.060(4) 0.001(3) -0.015(3) -0.008(2)
C6 0.029(3) 0.046(3) 0.085(6) -0.004(3) -0.006(3) -0.003(2)
C7 0.030(3) 0.054(4) 0.075(5) -0.007(4) 0.018(3) -0.007(3)
C8 0.046(3) 0.052(4) 0.053(4) -0.007(3) 0.015(3) -0.012(3)
C9 0.115(8) 0.067(5) 0.058(5) 0.008(4) 0.004(5) -0.027(5)
C10 0.075(5) 0.094(6) 0.064(5) 0.013(4) -0.014(4) 0.007(5)
C11 0.116(8) 0.089(6) 0.041(4) -0.016(4) -0.006(4) -0.019(5)
C12 0.086(6) 0.098(7) 0.069(5) -0.016(5) -0.029(5) -0.022(5)
C13 0.106(7) 0.129(9) 0.054(5) -0.017(5) -0.001(5) 0.037(7)
C14 0.146(9) 0.068(5) 0.041(3) -0.001(4) -0.003(4) -0.019(5)
C15 0.027(2) 0.029(2) 0.034(3) 0.001(2) -0.001(2) 0.0014(18)
C16 0.028(3) 0.034(3) 0.039(2) -0.001(3) -0.001(2) 0.002(2)
C17 0.028(3) 0.033(3) 0.043(3) -0.008(3) 0.004(3) -0.002(2)
C18 0.036(3) 0.047(3) 0.027(2) -0.006(2) 0.004(2) -0.008(2)
C19 0.043(3) 0.066(5) 0.150(9) 0.020(6) 0.022(5) 0.018(3)
C20 0.117(8) 0.124(8) 0.076(6) -0.028(6) -0.049(6) 0.079(7)
C21 0.059(4) 0.042(3) 0.104(6) 0.009(4) -0.007(4) 0.016(3)

loop_
_atom_type_symbol
_atom_type_description
_atom_type_scat_dispersion_real
_atom_type_scat_dispersion_imag
_atom_type_scat_source
C C 0.0033 0.0016 'International Tables Vol C Tables 4.2.6.8 and 6.1.1.4'
H H 0.0000 0.0000 'International Tables Vol C Tables 4.2.6.8 and 6.1.1.4'
Si Si 0.0817 0.0704 'International Tables Vol C Tables 4.2.6.8 and 6.1.1.4'
Er Er -0.2586 4.9576 'International Tables Vol C Tables 4.2.6.8 and 6.1.1.4'

loop_
_geom_angle_atom_site_label_1
_geom_angle_atom_site_label_2
_geom_angle_atom_site_label_3
_geom_angle
_geom_angle_site_symmetry_1
_geom_angle_site_symmetry_3
C2 Er1 C3 32.7(2) . .
C2 Er1 C5 83.9(2) . .
C3 Er1 C5 60.8(2) . .
C2 Er1 C8 61.5(2) . .
C3 Er1 C8 84.3(2) . .
C5 Er1 C8 84.4(2) . .
C2 Er1 C7 83.2(2) . .
C3 Er1 C7 92.0(2) . .
C5 Er1 C7 61.7(3) . .
C8 Er1 C7 32.0(2) . .
C2 Er1 C6 92.1(2) . .
C3 Er1 C6 83.0(2) . .
C5 Er1 C6 32.3(2) . .
C8 Er1 C6 61.5(2) . .
C7 Er1 C6 32.1(3) . .
C2 Er1 C1 32.45(19) . .
C3 Er1 C1 62.73(19) . .
C5 Er1 C1 94.3(2) . .
C8 Er1 C1 32.6(2) . .
C7 Er1 C1 61.9(2) . .
C6 Er1 C1 84.7(2) . .
C2 Er1 C4 62.1(2) . .
C3 Er1 C4 31.7(2) . .
C5 Er1 C4 32.4(2) . .
C8 Er1 C4 94.10(19) . .
C7 Er1 C4 84.6(2) . .
C6 Er1 C4 62.0(2) . .
C1 Er1 C4 85.98(19) . .
C2 Er1 C15 142.89(18) . .
C3 Er1 C15 115.44(17) . .
C5 Er1 C15 91.63(19) . .
C8 Er1 C15 154.80(19) . .
C7 Er1 C15 126.5(2) . .
C6 Er1 C15 103.5(2) . .
C1 Er1 C15 171.49(17) . .
C4 Er1 C15 95.79(17) . .
C2 Er1 C15 115.58(17) . 2_565
C3 Er1 C15 97.58(17) . 2_565
C5 Er1 C15 105.2(2) . 2_565
C8 Er1 C15 169.80(19) . 2_565
C7 Er1 C15 157.0(2) . 2_565
C6 Er1 C15 128.6(2) . 2_565
C1 Er1 C15 140.81(17) . 2_565
C4 Er1 C15 92.61(17) . 2_565
C15 Er1 C15 30.95(19) . 2_565
C2 Er1 C16 173.17(18) . .
C3 Er1 C16 141.55(17) . .
C5 Er1 C16 94.67(19) . .
C8 Er1 C16 125.06(19) . .
C7 Er1 C16 102.0(2) . .
C6 Er1 C16 90.2(2) . .
C1 Er1 C16 154.34(17) . .
C4 Er1 C16 113.65(18) . .
C15 Er1 C16 30.33(15) . .
C15 Er1 C16 58.32(16) 2_565 .
C2 Er1 C17 156.20(19) . .
C3 Er1 C17 171.04(17) . .
C5 Er1 C17 113.77(18) . .
C8 Er1 C17 102.74(19) . .
C7 Er1 C17 91.2(2) . .
C6 Er1 C17 95.34(17) . .
C1 Er1 C17 125.99(18) . .
C4 Er1 C17 140.58(18) . .
C15 Er1 C17 56.30(16) . .
C15 Er1 C17 76.54(17) 2_565 .
C16 Er1 C17 29.50(14) . .
C10 Si1 C11 107.1(4) . .
C10 Si1 C9 111.0(4) . .
C11 Si1 C9 109.4(4) . .
C10 Si1 C1 111.4(3) . .
C11 Si1 C1 110.8(4) . .
C9 Si1 C1 107.2(3) . .
C12 Si2 C14 108.5(5) . .
C12 Si2 C13 108.2(5) . .
C14 Si2 C13 107.8(5) . .
C12 Si2 C4 107.9(4) . .
C14 Si2 C4 112.3(3) . .
C13 Si2 C4 112.0(4) . .
C21 Si3 C20 109.8(5) . .
C21 Si3 C19 106.5(4) . .
C20 Si3 C19 109.5(5) . .
C21 Si3 C16 110.9(3) . .
C20 Si3 C16 110.9(3) . .
C19 Si3 C16 109.1(3) . .
C8 C1 C2 130.6(6) . .
C8 C1 Si1 116.1(5) . .
C2 C1 Si1 113.2(5) . .
C8 C1 Er1 73.0(3) . .
C2 C1 Er1 72.4(3) . .
Si1 C1 Er1 139.0(3) . .
C3 C2 C1 137.5(6) . .
C3 C2 Er1 74.2(4) . .
C1 C2 Er1 75.1(3) . .
C4 C3 C2 137.1(6) . .
C4 C3 Er1 75.3(3) . .
C2 C3 Er1 73.1(3) . .
C3 C4 C5 131.4(6) . .
C3 C4 Si2 116.5(5) . .
C5 C4 Si2 112.1(5) . .
C3 C4 Er1 72.9(3) . .
C5 C4 Er1 72.8(3) . .
Si2 C4 Er1 137.7(3) . .
C6 C5 C4 136.1(6) . .
C6 C5 Er1 74.0(4) . .
C4 C5 Er1 74.8(3) . .
C7 C6 C5 135.3(7) . .
C7 C6 Er1 74.0(4) . .
C5 C6 Er1 73.7(4) . .
C6 C7 C8 135.8(7) . .
C6 C7 Er1 73.9(4) . .
C8 C7 Er1 73.8(4) . .
C7 C8 C1 136.1(6) . .
C7 C8 Er1 74.2(4) . .
C1 C8 Er1 74.5(3) . .
C16 C15 C15 136.9(3) . 2_565
C16 C15 Er1 77.6(4) . .
C15 C15 Er1 75.7(3) 2_565 .
C16 C15 Er1 78.2(3) . 2_565
C15 C15 Er1 73.4(3) 2_565 2_565
Er1 C15 Er1 98.90(16) . 2_565
C17 C16 C15 130.7(5) . .
C17 C16 Si3 112.2(5) . .
C15 C16 Si3 117.0(4) . .
C17 C16 Er1 75.8(4) . .
C15 C16 Er1 72.1(3) . .
Si3 C16 Er1 130.7(3) . .
C17 C16 Er1 75.1(4) . 2_565
C15 C16 Er1 71.9(3) . 2_565
Si3 C16 Er1 134.0(4) . 2_565
Er1 C16 Er1 95.30(17) . 2_565
C16 C17 C18 136.9(6) . .
C16 C17 Er1 74.7(4) . .
C18 C17 Er1 76.2(3) . .
C16 C17 Er1 75.7(5) . 2_565
C18 C17 Er1 75.9(3) . 2_565
Er1 C17 Er1 95.19(17) . 2_565
C17 C18 C18 135.5(3) . 2_565
C17 C18 Er1 74.5(3) . .
C18 C18 Er1 75.7(4) 2_565 .
C17 C18 Er1 75.0(3) . 2_565
C18 C18 Er1 75.1(3) 2_565 2_565
Er1 C18 Er1 94.44(15) . 2_565

loop_
_geom_bond_atom_site_label_1
_geom_bond_atom_site_label_2
_geom_bond_distance
_geom_bond_site_symmetry_2
Er1 C2 2.518(6) .
Er1 C3 2.532(6) .
Er1 C5 2.535(6) .
Er1 C8 2.533(6) .
Er1 C7 2.539(6) .
Er1 C6 2.539(6) .
Er1 C1 2.553(6) .
Er1 C4 2.562(6) .
Er1 C15 2.690(5) .
Er1 C15 2.720(5) 2_565
Er1 C16 2.762(7) .
Er1 C17 2.775(6) .
Si1 C10 1.867(9) .
Si1 C11 1.876(8) .
Si1 C9 1.866(8) .
Si1 C1 1.880(7) .
Si2 C12 1.847(8) .
Si2 C14 1.851(8) .
Si2 C13 1.864(10) .
Si2 C4 1.890(6) .
Si3 C21 1.857(7) .
Si3 C20 1.863(9) .
Si3 C19 1.877(8) .
Si3 C16 1.901(6) .
C1 C8 1.426(9) .
C1 C2 1.417(8) .
C2 C3 1.422(9) .
C3 C4 1.393(9) .
C4 C5 1.423(9) .
C5 C6 1.409(10) .
C6 C7 1.403(12) .
C7 C8 1.397(11) .
C15 C16 1.428(7) .
C15 C15 1.444(9) 2_565
C15 Er1 2.720(5) 2_565
C16 C17 1.409(7) .
C16 Er1 2.800(7) 2_565
C17 C18 1.408(8) .
C17 Er1 2.793(6) 2_565
C18 C18 1.409(12) 2_565
C18 Er1 2.804(5) 2_565

loop_
_geom_torsion_atom_site_label_1
_geom_torsion_atom_site_label_2
_geom_torsion_atom_site_label_3
_geom_torsion_atom_site_label_4
_geom_torsion
_geom_torsion_site_symmetry_1
_geom_torsion_site_symmetry_4
C10 Si1 C1 C8 143.2(5) . .
C11 Si1 C1 C8 24.1(6) . .
C9 Si1 C1 C8 -95.2(5) . .
C10 Si1 C1 C2 -40.1(5) . .
C11 Si1 C1 C2 -159.2(5) . .
C9 Si1 C1 C2 81.5(5) . .
C10 Si1 C1 Er1 49.4(6) . .
C11 Si1 C1 Er1 -69.7(6) . .
C9 Si1 C1 Er1 171.0(5) . .
C8 C1 C2 C3 -2.4(12) . .
Si1 C1 C2 C3 -178.5(6) . .
Er1 C1 C2 C3 45.0(7) . .
C8 C1 C2 Er1 -47.4(6) . .
Si1 C1 C2 Er1 136.5(3) . .
C1 C2 C3 C4 -1.0(13) . .
Er1 C2 C3 C4 44.3(7) . .
C1 C2 C3 Er1 -45.3(7) . .
C2 C3 C4 C5 3.2(12) . .
Er1 C3 C4 C5 46.9(6) . .
C2 C3 C4 Si2 -179.0(6) . .
Er1 C3 C4 Si2 -135.3(4) . .
C2 C3 C4 Er1 -43.7(7) . .
C12 Si2 C4 C3 -115.1(5) . .
C14 Si2 C4 C3 125.4(6) . .
C13 Si2 C4 C3 3.8(7) . .
C12 Si2 C4 C5 63.1(6) . .
C14 Si2 C4 C5 -56.4(6) . .
C13 Si2 C4 C5 -178.0(6) . .
C12 Si2 C4 Er1 151.4(5) . .
C14 Si2 C4 Er1 31.9(7) . .
C13 Si2 C4 Er1 -89.6(6) . .
C3 C4 C5 C6 -0.8(12) . .
Si2 C4 C5 C6 -178.7(6) . .
Er1 C4 C5 C6 46.1(7) . .
C3 C4 C5 Er1 -46.9(6) . .
Si2 C4 C5 Er1 135.2(3) . .
C4 C5 C6 C7 -1.1(14) . .
Er1 C5 C6 C7 45.3(8) . .
C4 C5 C6 Er1 -46.4(7) . .
C5 C6 C7 C8 -0.7(16) . .
Er1 C6 C7 C8 44.6(9) . .
C5 C6 C7 Er1 -45.2(8) . .
C6 C7 C8 C1 1.4(15) . .
Er1 C7 C8 C1 46.0(7) . .
C6 C7 C8 Er1 -44.6(9) . .
C2 C1 C8 C7 1.2(12) . .
Si1 C1 C8 C7 177.3(6) . .
Er1 C1 C8 C7 -46.0(7) . .
C2 C1 C8 Er1 47.2(6) . .
Si1 C1 C8 Er1 -136.8(3) . .
C15 C15 C16 C17 1.0(16) 2_565 .
Er1 C15 C16 C17 -51.7(9) . .
Er1 C15 C16 C17 50.3(9) 2_565 .
C15 C15 C16 Si3 179.8(7) 2_565 .
Er1 C15 C16 Si3 127.1(5) . .
Er1 C15 C16 Si3 -130.9(5) 2_565 .
C15 C15 C16 Er1 52.7(8) 2_565 .
Er1 C15 C16 Er1 102.00(12) 2_565 .
C15 C15 C16 Er1 -49.3(8) 2_565 2_565
Er1 C15 C16 Er1 -102.00(12) . 2_565
C15 C16 C17 C18 1.0(18) . .
Si3 C16 C17 C18 -177.9(7) . .
Er1 C16 C17 C18 -49.3(10) . .
Er1 C16 C17 C18 50.2(10) 2_565 .
C15 C16 C17 Er1 50.4(9) . .
Si3 C16 C17 Er1 -128.5(5) . .
Er1 C16 C17 Er1 99.57(11) 2_565 .
C15 C16 C17 Er1 -49.2(9) . 2_565
Si3 C16 C17 Er1 131.9(5) . 2_565
Er1 C16 C17 Er1 -99.57(11) . 2_565
C16 C17 C18 C18 -0.8(18) . 2_565
Er1 C17 C18 C18 -49.7(9) . 2_565
Er1 C17 C18 C18 49.4(9) 2_565 2_565
C16 C17 C18 Er1 48.9(10) . .
Er1 C17 C18 Er1 99.06(12) 2_565 .
C16 C17 C18 Er1 -50.2(11) . 2_565
Er1 C17 C18 Er1 -99.06(13) . 2_565
